data_4502323
loop_
_publ_author_name
'Li, Xinfa'
'Liu, Tianfu'
'Lin, Qipu'
'Cao, Rong'

_publ_section_title
;
 Rare Earth Metal Oxalatophosphonates: Syntheses, Structure Diversity, and
 Photoluminescence Properties
;
_journal_issue 2
_journal_name_full 'Crystal Growth &amp; Design'
_journal_page_first 608
_journal_paper_doi 10.1021/cg900995u
_journal_volume 10
_journal_year 2010
_chemical_formula_sum 'C11 H21 Ho2 N O17 P'
_chemical_formula_weight 800.12
_chemical_name_systematic
; 
 ? 
;
_space_group_IT_number 2
_symmetry_cell_setting triclinic
_symmetry_space_group_name_Hall '-P 1'
_symmetry_space_group_name_H-M 'P -1'
_atom_sites_solution_hydrogens geom
_atom_sites_solution_primary direct
_atom_sites_solution_secondary difmap
_audit_creation_method SHELXL-97
_cell_angle_alpha 73.328(2)
_cell_angle_beta 69.472(1)
_cell_angle_gamma 66.558(1)
_cell_formula_units_Z 2
_cell_length_a 9.5550(2)
_cell_length_b 10.4579(2)
_cell_length_c 12.3349(1)
_cell_measurement_reflns_used 2707
_cell_measurement_temperature 293(2)
_cell_measurement_theta_max 27.4797
_cell_measurement_theta_min 2.1544
_cell_volume 1043.33(3)
_computing_cell_refinement 'CrystalClear (Rigaku Inc., 2007)'
_computing_data_collection 'CrystalClear (Rigaku Inc., 2007)'
_computing_data_reduction 'CrystalClear (Rigaku Inc., 2007)'
_computing_molecular_graphics 'Bruker SHELXTL'
_computing_publication_material 'Bruker SHELXTL'
_computing_structure_refinement 'SHELXL-97 (Sheldrick, 1997)'
_computing_structure_solution 'SHELXS-97 (Sheldrick, 1990)'
_diffrn_ambient_temperature 293(2)
_diffrn_measured_fraction_theta_full 0.946
_diffrn_measured_fraction_theta_max 0.946
_diffrn_measurement_device_type 'CCD area detector'
_diffrn_measurement_method '\w scans'
_diffrn_radiation_monochromator graphite
_diffrn_radiation_source 'fine-focus sealed tube'
_diffrn_radiation_type MoK\a
_diffrn_radiation_wavelength 0.71073
_diffrn_reflns_av_R_equivalents 0.0410
_diffrn_reflns_av_sigmaI/netI 0.0502
_diffrn_reflns_limit_h_max 12
_diffrn_reflns_limit_h_min -12
_diffrn_reflns_limit_k_max 13
_diffrn_reflns_limit_k_min -12
_diffrn_reflns_limit_l_max 13
_diffrn_reflns_limit_l_min -16
_diffrn_reflns_number 7931
_diffrn_reflns_theta_full 27.48
_diffrn_reflns_theta_max 27.48
_diffrn_reflns_theta_min 2.15
_diffrn_standards_interval_count none
_diffrn_standards_interval_time none
_exptl_absorpt_coefficient_mu 7.691
_exptl_absorpt_correction_T_max 0.245
_exptl_absorpt_correction_T_min 0.182
_exptl_absorpt_correction_type empirical
_exptl_absorpt_process_details 'CrystalClear (Rigaku Inc., 2007)'
_exptl_crystal_colour light-orange
_exptl_crystal_density_diffrn 2.547
_exptl_crystal_density_method 'not measured'
_exptl_crystal_description block
_exptl_crystal_F_000 758
_exptl_crystal_size_max 0.28
_exptl_crystal_size_mid 0.20
_exptl_crystal_size_min 0.18
_refine_diff_density_max 1.672
_refine_diff_density_min -2.542
_refine_diff_density_rms 0.417
_refine_ls_extinction_method none
_refine_ls_goodness_of_fit_ref 1.002
_refine_ls_hydrogen_treatment constr
_refine_ls_matrix_type full
_refine_ls_number_parameters 289
_refine_ls_number_reflns 4529
_refine_ls_number_restraints 0
_refine_ls_restrained_S_all 1.002
_refine_ls_R_factor_all 0.0403
_refine_ls_R_factor_gt 0.0303
_refine_ls_shift/su_max 0.001
_refine_ls_shift/su_mean 0.000
_refine_ls_structure_factor_coef Fsqd
_refine_ls_weighting_details 'calc w=1/[\s^2^(Fo^2^)+(0.0637P)^2^+5.5000P] where P=(Fo^2^+2Fc^2^)/3'
_refine_ls_weighting_scheme calc
_refine_ls_wR_factor_gt 0.0763
_refine_ls_wR_factor_ref 0.1071
_reflns_number_gt 3848
_reflns_number_total 4529
_reflns_threshold_expression >2sigma(I)
_cod_data_source_file cg900995u_si_002.cif
_cod_data_source_block 10-Ho
_cod_depositor_comments
;
The following automatic conversions were performed:

'_symmetry_cell_setting' value 'Triclinic' changed to 'triclinic'
according to /home/saulius/struct/CIF-dictionaries/cif_core.dic
dictionary named 'cif_core.dic' version 2.4.2 from 2011-04-26.

Automatic conversion script
Id: cif_fix_values 1715 2011-07-08 13:25:40Z adriana 
;
_cod_original_sg_symbol_H-M P-1
_cod_database_code 4502323

loop_
_symmetry_equiv_pos_as_xyz
'x, y, z'
'-x, -y, -z'

loop_
_atom_site_label
_atom_site_type_symbol
_atom_site_fract_x
_atom_site_fract_y
_atom_site_fract_z
_atom_site_U_iso_or_equiv
_atom_site_adp_type
_atom_site_occupancy
_atom_site_symmetry_multiplicity
_atom_site_calc_flag
_atom_site_refinement_flags
Ho1 Ho 0.93757(3) 0.18072(3) 0.26342(3) 0.01371(10) Uani 1 1 d .
Ho2 Ho 1.59276(3) -0.17164(3) 0.20586(3) 0.01397(10) Uani 1 1 d .
P1 P 1.3403(2) 0.17645(17) 0.10498(16) 0.0148(3) Uani 1 1 d .
N1 N 1.2627(7) 0.3920(6) 0.2285(5) 0.0148(11) Uani 1 1 d .
H1C H 1.1637 0.3858 0.2523 0.018 Uiso 1 1 calc R
C1 C 1.3389(9) 0.3519(7) 0.1096(6) 0.0200(14) Uani 1 1 d .
H1A H 1.4471 0.3520 0.0840 0.024 Uiso 1 1 calc R
H1B H 1.2830 0.4226 0.0548 0.024 Uiso 1 1 calc R
C2 C 1.2434(9) 0.5442(8) 0.2212(7) 0.0256(16) Uani 1 1 d .
H2A H 1.1857 0.6042 0.1639 0.031 Uiso 1 1 calc R
H2B H 1.3467 0.5555 0.1960 0.031 Uiso 1 1 calc R
C3 C 1.1535(11) 0.5879(8) 0.3411(8) 0.0316(19) Uani 1 1 d .
H3A H 1.1461 0.6845 0.3366 0.038 Uiso 1 1 calc R
H3B H 1.0467 0.5856 0.3619 0.038 Uiso 1 1 calc R
C4 C 1.2320(12) 0.4932(10) 0.4361(8) 0.039(2) Uani 1 1 d .
H4A H 1.1676 0.5207 0.5117 0.047 Uiso 1 1 calc R
H4B H 1.3348 0.5022 0.4205 0.047 Uiso 1 1 calc R
C5 C 1.2515(12) 0.3400(9) 0.4385(8) 0.037(2) Uani 1 1 d .
H5A H 1.1480 0.3299 0.4607 0.044 Uiso 1 1 calc R
H5B H 1.3065 0.2777 0.4968 0.044 Uiso 1 1 calc R
C6 C 1.3453(9) 0.2974(8) 0.3179(7) 0.0253(16) Uani 1 1 d .
H6A H 1.4505 0.3033 0.2971 0.030 Uiso 1 1 calc R
H6B H 1.3561 0.2003 0.3207 0.030 Uiso 1 1 calc R
C7 C 1.7238(8) -0.0051(7) 0.3064(7) 0.0181(14) Uani 1 1 d .
C8 C 1.8510(8) -0.0378(7) 0.1894(6) 0.0168(13) Uani 1 1 d .
C9 C 0.8310(8) 0.5122(7) 0.2550(6) 0.0170(13) Uani 1 1 d .
C10 C 0.6876(8) 0.4882(7) 0.2447(7) 0.0205(15) Uani 1 1 d .
C11 C 1.0503(8) -0.0655(6) 0.4702(6) 0.0154(13) Uani 1 1 d .
O1 O 1.1943(6) 0.1570(5) 0.1986(5) 0.0219(11) Uani 1 1 d .
O2 O 1.4921(6) 0.0684(5) 0.1308(5) 0.0198(10) Uani 1 1 d .
O3 O 1.3300(6) 0.1928(5) -0.0170(5) 0.0245(11) Uani 1 1 d .
O4 O 1.6196(6) -0.0630(5) 0.3389(5) 0.0238(11) Uani 1 1 d .
O5 O 1.7349(6) 0.0758(5) 0.3583(5) 0.0233(11) Uani 1 1 d .
O6 O 1.8297(6) -0.1063(5) 0.1322(5) 0.0199(10) Uani 1 1 d .
O7 O 1.9626(6) 0.0097(6) 0.1602(5) 0.0240(11) Uani 1 1 d .
O8 O 0.8185(7) 0.6364(5) 0.2524(6) 0.0273(12) Uani 1 1 d .
O9 O 0.9502(6) 0.4036(5) 0.2649(5) 0.0221(11) Uani 1 1 d .
O10 O 0.5759(7) 0.5973(6) 0.2242(6) 0.0338(15) Uani 1 1 d .
O11 O 0.6959(6) 0.3621(5) 0.2583(6) 0.0279(12) Uani 1 1 d .
O12 O 1.0690(6) -0.0473(5) 0.3628(5) 0.0242(11) Uani 1 1 d .
O13 O 1.1064(6) -0.1803(5) 0.5352(5) 0.0220(11) Uani 1 1 d .
O14 O 1.4330(7) -0.2116(7) 0.4073(5) 0.0365(15) Uani 1 1 d .
H14A H 1.3370 -0.2024 0.4449 0.055 Uiso 1 1 d R
H14B H 1.4563 -0.1658 0.4415 0.055 Uiso 1 1 d R
O15 O 1.3443(6) -0.1545(5) 0.1966(5) 0.0257(12) Uani 1 1 d .
H15A H 1.3018 -0.0661 0.1972 0.038 Uiso 1 1 d R
H15B H 1.2988 -0.2029 0.2561 0.038 Uiso 1 1 d R
O16 O 0.9558(8) 0.2861(6) 0.0545(5) 0.0380(15) Uani 1 1 d .
H16A H 1.0156 0.2357 0.0019 0.057 Uiso 1 1 d R
H16B H 0.9860 0.3569 0.0404 0.057 Uiso 1 1 d R
O17 O 1.2509(7) -0.1739(6) 0.0172(6) 0.0370(14) Uani 1 1 d .
H17C H 1.2278 -0.0929 -0.0257 0.055 Uiso 1 1 d R
H17D H 1.2796 -0.1675 0.0728 0.055 Uiso 1 1 d R

loop_
_atom_site_aniso_label
_atom_site_aniso_U_11
_atom_site_aniso_U_22
_atom_site_aniso_U_33
_atom_site_aniso_U_23
_atom_site_aniso_U_13
_atom_site_aniso_U_12
Ho1 0.01294(16) 0.01131(16) 0.01690(18) -0.00321(11) -0.00388(12) -0.00359(11)
Ho2 0.01276(16) 0.01169(16) 0.01773(18) -0.00367(11) -0.00458(12) -0.00312(11)
P1 0.0133(8) 0.0122(7) 0.0186(9) -0.0054(6) -0.0029(7) -0.0030(6)
N1 0.014(3) 0.015(3) 0.019(3) -0.003(2) -0.005(2) -0.007(2)
C1 0.028(4) 0.016(3) 0.018(4) -0.006(3) -0.001(3) -0.012(3)
C2 0.031(4) 0.017(3) 0.031(4) -0.011(3) 0.000(3) -0.013(3)
C3 0.039(5) 0.017(4) 0.037(5) -0.015(3) -0.003(4) -0.007(3)
C4 0.047(5) 0.049(5) 0.031(5) -0.023(4) -0.005(4) -0.019(4)
C5 0.052(5) 0.037(5) 0.017(4) -0.004(3) -0.014(4) -0.007(4)
C6 0.025(4) 0.025(4) 0.023(4) -0.008(3) -0.011(3) -0.001(3)
C7 0.020(3) 0.014(3) 0.019(3) -0.002(2) -0.004(3) -0.005(3)
C8 0.017(3) 0.016(3) 0.017(3) -0.002(2) -0.004(3) -0.005(2)
C9 0.017(3) 0.011(3) 0.021(4) -0.004(2) -0.005(3) -0.001(2)
C10 0.012(3) 0.018(3) 0.031(4) -0.008(3) -0.004(3) -0.004(3)
C11 0.016(3) 0.013(3) 0.016(3) -0.002(2) -0.007(3) -0.003(2)
O1 0.013(2) 0.017(2) 0.030(3) -0.007(2) 0.000(2) -0.0022(18)
O2 0.015(2) 0.015(2) 0.028(3) -0.0033(19) -0.008(2) -0.0014(18)
O3 0.030(3) 0.022(3) 0.021(3) -0.011(2) -0.008(2) -0.002(2)
O4 0.024(3) 0.027(3) 0.024(3) -0.008(2) 0.001(2) -0.017(2)
O5 0.021(2) 0.025(3) 0.027(3) -0.010(2) 0.000(2) -0.012(2)
O6 0.020(2) 0.025(3) 0.019(3) -0.008(2) -0.004(2) -0.010(2)
O7 0.023(3) 0.031(3) 0.022(3) -0.007(2) -0.001(2) -0.015(2)
O8 0.026(3) 0.017(3) 0.047(4) -0.002(2) -0.023(3) -0.006(2)
O9 0.014(2) 0.015(2) 0.040(3) -0.008(2) -0.011(2) -0.0030(19)
O10 0.021(3) 0.019(3) 0.066(5) -0.002(3) -0.025(3) -0.003(2)
O11 0.020(3) 0.017(2) 0.047(4) -0.004(2) -0.010(2) -0.005(2)
O12 0.027(3) 0.021(2) 0.018(3) -0.006(2) -0.002(2) -0.003(2)
O13 0.027(3) 0.012(2) 0.023(3) -0.0057(19) -0.006(2) 0.0004(19)
O14 0.027(3) 0.064(4) 0.028(3) -0.016(3) 0.003(3) -0.029(3)
O15 0.017(2) 0.020(3) 0.036(3) -0.008(2) -0.007(2) 0.000(2)
O16 0.055(4) 0.030(3) 0.020(3) -0.006(2) -0.001(3) -0.011(3)
O17 0.044(4) 0.035(3) 0.030(3) -0.001(3) -0.011(3) -0.012(3)

loop_
_atom_type_symbol
_atom_type_description
_atom_type_scat_dispersion_real
_atom_type_scat_dispersion_imag
_atom_type_scat_source
C C 0.0033 0.0016 'International Tables Vol C Tables 4.2.6.8 and 6.1.1.4'
H H 0.0000 0.0000 'International Tables Vol C Tables 4.2.6.8 and 6.1.1.4'
N N 0.0061 0.0033 'International Tables Vol C Tables 4.2.6.8 and 6.1.1.4'
O O 0.0106 0.0060 'International Tables Vol C Tables 4.2.6.8 and 6.1.1.4'
P P 0.1023 0.0942 'International Tables Vol C Tables 4.2.6.8 and 6.1.1.4'
Ho Ho -0.2175 4.6783 'International Tables Vol C Tables 4.2.6.8 and 6.1.1.4'

loop_
_geom_angle_atom_site_label_1
_geom_angle_atom_site_label_2
_geom_angle_atom_site_label_3
_geom_angle
_geom_angle_site_symmetry_1
_geom_angle_site_symmetry_3
O1 Ho1 O11 137.39(18) . .
O1 Ho1 O13 99.82(19) . 2_756
O11 Ho1 O13 91.6(2) . 2_756
O1 Ho1 O7 94.13(18) . 1_455
O11 Ho1 O7 107.6(2) . 1_455
O13 Ho1 O7 133.01(18) 2_756 1_455
O1 Ho1 O5 149.37(18) . 1_455
O11 Ho1 O5 73.18(18) . 1_455
O13 Ho1 O5 77.00(19) 2_756 1_455
O7 Ho1 O5 68.82(17) 1_455 1_455
O1 Ho1 O9 74.61(17) . .
O11 Ho1 O9 68.58(18) . .
O13 Ho1 O9 76.12(18) 2_756 .
O7 Ho1 O9 150.71(19) 1_455 .
O5 Ho1 O9 131.93(17) 1_455 .
O1 Ho1 O12 74.86(18) . .
O11 Ho1 O12 146.04(19) . .
O13 Ho1 O12 67.97(17) 2_756 .
O7 Ho1 O12 73.00(18) 1_455 .
O5 Ho1 O12 75.82(18) 1_455 .
O9 Ho1 O12 127.16(18) . .
O1 Ho1 O16 80.2(2) . .
O11 Ho1 O16 73.6(2) . .
O13 Ho1 O16 156.05(18) 2_756 .
O7 Ho1 O16 70.47(19) 1_455 .
O5 Ho1 O16 115.0(2) 1_455 .
O9 Ho1 O16 80.9(2) . .
O12 Ho1 O16 133.57(19) . .
O3 Ho2 O2 82.95(19) 2_855 .
O3 Ho2 O15 84.2(2) 2_855 .
O2 Ho2 O15 78.66(18) . .
O3 Ho2 O4 142.78(19) 2_855 .
O2 Ho2 O4 78.02(19) . .
O15 Ho2 O4 122.19(18) . .
O3 Ho2 O8 94.2(2) 2_855 1_645
O2 Ho2 O8 146.33(18) . 1_645
O15 Ho2 O8 134.62(18) . 1_645
O4 Ho2 O8 84.78(19) . 1_645
O3 Ho2 O6 77.66(19) 2_855 .
O2 Ho2 O6 78.61(17) . .
O15 Ho2 O6 152.39(19) . .
O4 Ho2 O6 67.44(17) . .
O8 Ho2 O6 68.06(18) 1_645 .
O3 Ho2 O10 79.5(2) 2_855 1_645
O2 Ho2 O10 143.88(18) . 1_645
O15 Ho2 O10 68.36(18) . 1_645
O4 Ho2 O10 132.2(2) . 1_645
O8 Ho2 O10 66.77(18) 1_645 1_645
O6 Ho2 O10 127.07(18) . 1_645
O3 Ho2 O14 152.0(2) 2_855 .
O2 Ho2 O14 107.3(2) . .
O15 Ho2 O14 72.9(2) . .
O4 Ho2 O14 65.10(18) . .
O8 Ho2 O14 90.9(2) 1_645 .
O6 Ho2 O14 129.37(18) . .
O10 Ho2 O14 77.3(2) 1_645 .
O3 P1 O1 112.9(3) . .
O3 P1 O2 114.6(3) . .
O1 P1 O2 112.5(3) . .
O3 P1 C1 103.1(3) . .
O1 P1 C1 105.3(3) . .
O2 P1 C1 107.3(3) . .
C6 N1 C1 113.8(5) . .
C6 N1 C2 111.5(6) . .
C1 N1 C2 109.9(5) . .
C6 N1 H1C 107.1 . .
C1 N1 H1C 107.1 . .
C2 N1 H1C 107.1 . .
N1 C1 P1 113.3(5) . .
N1 C1 H1A 108.9 . .
P1 C1 H1A 108.9 . .
N1 C1 H1B 108.9 . .
P1 C1 H1B 108.9 . .
H1A C1 H1B 107.7 . .
N1 C2 C3 109.6(6) . .
N1 C2 H2A 109.7 . .
C3 C2 H2A 109.7 . .
N1 C2 H2B 109.7 . .
C3 C2 H2B 109.7 . .
H2A C2 H2B 108.2 . .
C4 C3 C2 112.5(7) . .
C4 C3 H3A 109.1 . .
C2 C3 H3A 109.1 . .
C4 C3 H3B 109.1 . .
C2 C3 H3B 109.1 . .
H3A C3 H3B 107.8 . .
C3 C4 C5 108.9(7) . .
C3 C4 H4A 109.9 . .
C5 C4 H4A 109.9 . .
C3 C4 H4B 109.9 . .
C5 C4 H4B 109.9 . .
H4A C4 H4B 108.3 . .
C4 C5 C6 110.6(8) . .
C4 C5 H5A 109.5 . .
C6 C5 H5A 109.5 . .
C4 C5 H5B 109.5 . .
C6 C5 H5B 109.5 . .
H5A C5 H5B 108.1 . .
N1 C6 C5 109.9(6) . .
N1 C6 H6A 109.7 . .
C5 C6 H6A 109.7 . .
N1 C6 H6B 109.7 . .
C5 C6 H6B 109.7 . .
H6A C6 H6B 108.2 . .
O5 C7 O4 126.9(7) . .
O5 C7 C8 117.1(6) . .
O4 C7 C8 116.0(6) . .
O6 C8 O7 126.4(7) . .
O6 C8 C7 116.6(6) . .
O7 C8 C7 117.0(6) . .
O8 C9 O9 126.4(7) . .
O8 C9 C10 117.2(6) . .
O9 C9 C10 116.4(6) . .
O10 C10 O11 127.6(7) . .
O10 C10 C9 115.8(6) . .
O11 C10 C9 116.6(6) . .
O12 C11 O13 126.7(6) . .
O12 C11 C11 116.3(7) . 2_756
O13 C11 C11 117.0(7) . 2_756
P1 O1 Ho1 153.2(4) . .
P1 O2 Ho2 139.6(3) . .
P1 O3 Ho2 159.2(3) . 2_855
C7 O4 Ho2 119.9(5) . .
C7 O5 Ho1 117.8(5) . 1_655
C8 O6 Ho2 118.8(4) . .
C8 O7 Ho1 117.9(5) . 1_655
C9 O8 Ho2 119.8(5) . 1_465
C9 O9 Ho1 118.1(4) . .
C10 O10 Ho2 119.9(5) . 1_465
C10 O11 Ho1 119.5(5) . .
C11 O12 Ho1 119.3(4) . .
C11 O13 Ho1 119.2(4) . 2_756
Ho2 O14 H14A 139.5 . .
Ho2 O14 H14B 102.2 . .
H14A O14 H14B 102.2 . .
Ho2 O15 H15A 96.0 . .
Ho2 O15 H15B 112.6 . .
H15A O15 H15B 112.5 . .
Ho1 O16 H16A 119.5 . .
Ho1 O16 H16B 107.2 . .
H16A O16 H16B 107.5 . .
H17C O17 H17D 108.4 . .

loop_
_geom_bond_atom_site_label_1
_geom_bond_atom_site_label_2
_geom_bond_distance
_geom_bond_site_symmetry_2
Ho1 O1 2.230(5) .
Ho1 O11 2.341(5) .
Ho1 O13 2.369(5) 2_756
Ho1 O7 2.372(5) 1_455
Ho1 O5 2.385(5) 1_455
Ho1 O9 2.387(5) .
Ho1 O12 2.405(5) .
Ho1 O16 2.469(6) .
Ho2 O3 2.232(5) 2_855
Ho2 O2 2.335(5) .
Ho2 O15 2.349(5) .
Ho2 O4 2.376(5) .
Ho2 O8 2.403(5) 1_645
Ho2 O6 2.419(5) .
Ho2 O10 2.426(6) 1_645
Ho2 O14 2.435(6) .
P1 O3 1.498(6) .
P1 O1 1.510(5) .
P1 O2 1.516(5) .
P1 C1 1.847(7) .
N1 C6 1.477(9) .
N1 C1 1.490(9) .
N1 C2 1.507(8) .
N1 H1C 0.9100 .
C1 H1A 0.9700 .
C1 H1B 0.9700 .
C2 C3 1.523(11) .
C2 H2A 0.9700 .
C2 H2B 0.9700 .
C3 C4 1.508(13) .
C3 H3A 0.9700 .
C3 H3B 0.9700 .
C4 C5 1.530(12) .
C4 H4A 0.9700 .
C4 H4B 0.9700 .
C5 C6 1.530(11) .
C5 H5A 0.9700 .
C5 H5B 0.9700 .
C6 H6A 0.9700 .
C6 H6B 0.9700 .
C7 O5 1.252(9) .
C7 O4 1.257(8) .
C7 C8 1.549(10) .
C8 O6 1.249(9) .
C8 O7 1.250(8) .
C9 O8 1.248(8) .
C9 O9 1.261(8) .
C9 C10 1.540(11) .
C10 O10 1.249(9) .
C10 O11 1.254(9) .
C11 O12 1.240(9) .
C11 O13 1.268(8) .
C11 C11 1.542(12) 2_756
O3 Ho2 2.232(5) 2_855
O5 Ho1 2.385(5) 1_655
O7 Ho1 2.372(5) 1_655
O8 Ho2 2.403(5) 1_465
O10 Ho2 2.426(6) 1_465
O13 Ho1 2.369(5) 2_756
O14 H14A 0.8501 .
O14 H14B 0.8500 .
O15 H15A 0.8500 .
O15 H15B 0.8500 .
O16 H16A 0.8500 .
O16 H16B 0.8500 .
O17 H17C 0.8501 .
O17 H17D 0.8499 .

loop_
_geom_torsion_atom_site_label_1
_geom_torsion_atom_site_label_2
_geom_torsion_atom_site_label_3
_geom_torsion_atom_site_label_4
_geom_torsion
_geom_torsion_site_symmetry_1
_geom_torsion_site_symmetry_4
C6 N1 C1 P1 62.9(7) . .
C2 N1 C1 P1 -171.2(5) . .
O3 P1 C1 N1 148.7(5) . .
O1 P1 C1 N1 30.1(6) . .
O2 P1 C1 N1 -90.0(5) . .
C6 N1 C2 C3 -57.4(8) . .
C1 N1 C2 C3 175.4(6) . .
N1 C2 C3 C4 56.0(9) . .
C2 C3 C4 C5 -55.8(10) . .
C3 C4 C5 C6 56.5(10) . .
C1 N1 C6 C5 -175.6(6) . .
C2 N1 C6 C5 59.4(8) . .
C4 C5 C6 N1 -58.9(9) . .
O5 C7 C8 O6 -172.7(6) . .
O4 C7 C8 O6 7.2(9) . .
O5 C7 C8 O7 5.5(9) . .
O4 C7 C8 O7 -174.6(7) . .
O8 C9 C10 O10 6.1(11) . .
O9 C9 C10 O10 -173.7(7) . .
O8 C9 C10 O11 -173.6(7) . .
O9 C9 C10 O11 6.6(11) . .
O3 P1 O1 Ho1 -24.3(8) . .
O2 P1 O1 Ho1 -156.0(6) . .
C1 P1 O1 Ho1 87.4(7) . .
O11 Ho1 O1 P1 -49.6(8) . .
O13 Ho1 O1 P1 -153.0(7) 2_756 .
O7 Ho1 O1 P1 72.0(7) 1_455 .
O5 Ho1 O1 P1 126.0(6) 1_455 .
O9 Ho1 O1 P1 -80.5(7) . .
O12 Ho1 O1 P1 143.2(7) . .
O16 Ho1 O1 P1 2.7(7) . .
O3 P1 O2 Ho2 -91.5(5) . .
O1 P1 O2 Ho2 39.4(6) . .
C1 P1 O2 Ho2 154.7(4) . .
O3 Ho2 O2 P1 91.7(5) 2_855 .
O15 Ho2 O2 P1 6.3(5) . .
O4 Ho2 O2 P1 -120.4(5) . .
O8 Ho2 O2 P1 178.7(4) 1_645 .
O6 Ho2 O2 P1 170.5(5) . .
O10 Ho2 O2 P1 30.4(7) 1_645 .
O14 Ho2 O2 P1 -61.5(5) . .
O1 P1 O3 Ho2 -143.1(9) . 2_855
O2 P1 O3 Ho2 -12.5(11) . 2_855
C1 P1 O3 Ho2 103.8(10) . 2_855
O5 C7 O4 Ho2 167.0(6) . .
C8 C7 O4 Ho2 -12.9(8) . .
O3 Ho2 O4 C7 -11.5(7) 2_855 .
O2 Ho2 O4 C7 -72.3(5) . .
O15 Ho2 O4 C7 -140.5(5) . .
O8 Ho2 O4 C7 78.6(5) 1_645 .
O6 Ho2 O4 C7 10.2(5) . .
O10 Ho2 O4 C7 130.5(5) 1_645 .
O14 Ho2 O4 C7 172.0(6) . .
O4 C7 O5 Ho1 -175.5(6) . 1_655
C8 C7 O5 Ho1 4.4(8) . 1_655
O7 C8 O6 Ho2 -176.1(6) . .
C7 C8 O6 Ho2 2.0(8) . .
O3 Ho2 O6 C8 161.0(5) 2_855 .
O2 Ho2 O6 C8 75.8(5) . .
O15 Ho2 O6 C8 111.0(6) . .
O4 Ho2 O6 C8 -5.8(5) . .
O8 Ho2 O6 C8 -99.3(5) 1_645 .
O10 Ho2 O6 C8 -132.5(5) 1_645 .
O14 Ho2 O6 C8 -27.3(6) . .
O6 C8 O7 Ho1 165.5(6) . 1_655
C7 C8 O7 Ho1 -12.6(8) . 1_655
O9 C9 O8 Ho2 171.4(6) . 1_465
C10 C9 O8 Ho2 -8.3(9) . 1_465
O8 C9 O9 Ho1 -178.9(6) . .
C10 C9 O9 Ho1 0.8(9) . .
O1 Ho1 O9 C9 153.8(6) . .
O11 Ho1 O9 C9 -4.3(5) . .
O13 Ho1 O9 C9 -101.7(5) 2_756 .
O7 Ho1 O9 C9 83.6(6) 1_455 .
O5 Ho1 O9 C9 -43.9(6) 1_455 .
O12 Ho1 O9 C9 -149.5(5) . .
O16 Ho1 O9 C9 71.6(5) . .
O11 C10 O10 Ho2 178.8(7) . 1_465
C9 C10 O10 Ho2 -0.8(10) . 1_465
O10 C10 O11 Ho1 169.5(7) . .
C9 C10 O11 Ho1 -10.9(9) . .
O1 Ho1 O11 C10 -23.7(8) . .
O13 Ho1 O11 C10 82.7(6) 2_756 .
O7 Ho1 O11 C10 -140.8(6) 1_455 .
O5 Ho1 O11 C10 158.6(7) 1_455 .
O9 Ho1 O11 C10 8.3(6) . .
O12 Ho1 O11 C10 133.7(6) . .
O16 Ho1 O11 C10 -78.1(6) . .
O13 C11 O12 Ho1 177.1(5) . .
C11 C11 O12 Ho1 -3.5(10) 2_756 .
O1 Ho1 O12 C11 111.0(5) . .
O11 Ho1 O12 C11 -53.4(7) . .
O13 Ho1 O12 C11 3.5(5) 2_756 .
O7 Ho1 O12 C11 -149.8(6) 1_455 .
O5 Ho1 O12 C11 -78.0(5) 1_455 .
O9 Ho1 O12 C11 54.4(6) . .
O16 Ho1 O12 C11 170.9(5) . .
O12 C11 O13 Ho1 176.7(6) . 2_756
C11 C11 O13 Ho1 -2.7(10) 2_756 2_756
